data_7011249
loop_
_publ_author_name
'Guido J. Rei\&s'
'Stefan Konietzny'

_publ_section_title
;
 How realistic are alternating C--C-bond lengths in s-cis-1,3-butadiene
 transition metal complexes?
;
_journal_issue 6
_journal_name_full 'J. Chem. Soc., Dalton Trans.'
_journal_page_first 862
_journal_page_last 864
_journal_paper_doi 10.1039/b109454h
_journal_year 2002
_chemical_formula_sum 'C9 H12 Mn O'
_chemical_formula_weight 191.13
_space_group_IT_number 113
_symmetry_cell_setting tetragonal
_symmetry_Int_Tables_number 113
_symmetry_space_group_name_Hall 'P -4 2ab'
_symmetry_space_group_name_H-M 'P -4 21 m'
_atom_sites_solution_hydrogens difmap
_atom_sites_solution_primary direct
_atom_sites_solution_secondary difmap
_audit_creation_method SHELXL-97
_cell_angle_alpha 90.00
_cell_angle_beta 90.00
_cell_angle_gamma 90.00
_cell_formula_units_Z 2
_cell_length_a 7.8215(8)
_cell_length_b 7.8215(8)
_cell_length_c 7.2234(8)
_cell_measurement_reflns_used 2000
_cell_measurement_temperature 293(2)
_cell_measurement_theta_max 26.99
_cell_measurement_theta_min 6.22
_cell_volume 441.90(8)
_computing_cell_refinement 'IPDS-Software, Ver.2.85 (Stoe & Cie, 1997)'
_computing_data_collection 'IPDS-Software, Ver.2.85 (Stoe & Cie, 1997)'
_computing_data_reduction 'IPDS-Software, Ver.2.85 (Stoe & Cie, 1997)'
_computing_publication_material 'SHELXL-97 (Sheldrick, 1997)'
_computing_structure_refinement 'SHELXL-97 (Sheldrick, 1997)'
_computing_structure_solution 'SHELXS-97 (Sheldrick, 1990)'
_diffrn_ambient_temperature 293(2)
_diffrn_detector_area_resol_mean 50
_diffrn_measured_fraction_theta_full 0.910
_diffrn_measured_fraction_theta_max 0.910
_diffrn_measurement_device_type 'Stoe IPDS diffractometer'
_diffrn_measurement_method omega-scan
_diffrn_radiation_monochromator graphite
_diffrn_radiation_source 'fine-focus sealed tube'
_diffrn_radiation_type MoK\a
_diffrn_radiation_wavelength 0.71073
_diffrn_reflns_av_R_equivalents 0.0780
_diffrn_reflns_av_sigmaI/netI 0.0280
_diffrn_reflns_limit_h_max 9
_diffrn_reflns_limit_h_min -9
_diffrn_reflns_limit_k_max 9
_diffrn_reflns_limit_k_min -9
_diffrn_reflns_limit_l_max 9
_diffrn_reflns_limit_l_min -9
_diffrn_reflns_number 4831
_diffrn_reflns_theta_full 26.99
_diffrn_reflns_theta_max 26.99
_diffrn_reflns_theta_min 6.22
_diffrn_standards_decay_% 0
_diffrn_standards_number 'A maximum of 50 on each image, with I> 6I/s'
_exptl_absorpt_coefficient_mu 1.432
_exptl_absorpt_correction_T_max 0.8491
_exptl_absorpt_correction_T_min 0.7803
_exptl_absorpt_correction_type numerical
_exptl_crystal_colour 'blue violet'
_exptl_crystal_density_diffrn 1.436
_exptl_crystal_density_method 'not measured'
_exptl_crystal_description needle
_exptl_crystal_F_000 198
_exptl_crystal_size_max 0.78
_exptl_crystal_size_min 0.12
_refine_diff_density_max 0.227
_refine_diff_density_min -0.140
_refine_diff_density_rms 0.029
_refine_ls_abs_structure_details 'Flack H D (1983), Acta Cryst. A39, 876-881'
_refine_ls_abs_structure_Flack -0.01(3)
_refine_ls_extinction_method none
_refine_ls_goodness_of_fit_ref 1.040
_refine_ls_hydrogen_treatment free
_refine_ls_matrix_type full
_refine_ls_number_parameters 43
_refine_ls_number_reflns 490
_refine_ls_number_restraints 0
_refine_ls_restrained_S_all 1.040
_refine_ls_R_factor_all 0.0203
_refine_ls_R_factor_gt 0.0202
_refine_ls_shift/su_max 0.025
_refine_ls_shift/su_mean 0.007
_refine_ls_structure_factor_coef Fsqd
_refine_ls_weighting_details 'calc w=1/[\s^2^(Fo^2^)+(0.0353P)^2^+0.0296P] where P=(Fo^2^+2Fc^2^)/3'
_refine_ls_weighting_scheme calc
_refine_ls_wR_factor_gt 0.0526
_refine_ls_wR_factor_ref 0.0527
_reflns_number_gt 488
_reflns_number_total 490
_reflns_threshold_expression >2sigma(I)
_cod_data_source_file b109454h.txt
_cod_data_source_block C~9~H~12~MNO_RT
_cod_database_code 7011249

loop_
_symmetry_equiv_pos_as_xyz
'x, y, z'
'-x, -y, z'
'y, -x, -z'
'-y, x, -z'
'-x+1/2, y+1/2, -z'
'x+1/2, -y+1/2, -z'
'-y+1/2, -x+1/2, z'
'y+1/2, x+1/2, z'

loop_
_atom_site_label
_atom_site_type_symbol
_atom_site_fract_x
_atom_site_fract_y
_atom_site_fract_z
_atom_site_U_iso_or_equiv
_atom_site_adp_type
_atom_site_occupancy
_atom_site_symmetry_multiplicity
_atom_site_calc_flag
_atom_site_refinement_flags
_atom_site_disorder_assembly
_atom_site_disorder_group
Mn Mn 0.5000 0.0000 0.22267(4) 0.03010(18) Uani 1 4 d S . .
C1 C 0.5000 0.0000 -0.0264(4) 0.0537(6) Uani 1 4 d S . .
O1 O 0.5000 0.0000 -0.1850(4) 0.1016(12) Uani 1 4 d S . .
C3 C 0.2981(2) 0.0742(3) 0.3913(3) 0.0551(5) Uani 1 1 d . . .
C2 C 0.2260(2) 0.0201(4) 0.2232(3) 0.0641(6) Uani 1 1 d . . .
H1 H 0.149(5) -0.076(5) 0.216(5) 0.076(8) Uiso 1 1 d . . .
H3 H 0.279(3) 0.014(4) 0.500(3) 0.071(6) Uiso 1 1 d . . .
H2 H 0.210(4) 0.097(3) 0.140(5) 0.064(7) Uiso 1 1 d . . .

loop_
_atom_site_aniso_label
_atom_site_aniso_U_11
_atom_site_aniso_U_22
_atom_site_aniso_U_33
_atom_site_aniso_U_23
_atom_site_aniso_U_13
_atom_site_aniso_U_12
Mn 0.03104(19) 0.03104(19) 0.0282(2) 0.000 0.000 0.00053(18)
C1 0.0625(10) 0.0625(10) 0.0363(14) 0.000 0.000 -0.002(3)
O1 0.1375(19) 0.1375(19) 0.0298(11) 0.000 0.000 -0.014(4)
C3 0.0428(8) 0.0712(10) 0.0512(9) -0.0035(8) 0.0123(8) 0.0161(7)
C2 0.0345(7) 0.0906(17) 0.0672(11) 0.0016(18) -0.0060(6) 0.0045(9)

loop_
_atom_type_symbol
_atom_type_description
_atom_type_scat_dispersion_real
_atom_type_scat_dispersion_imag
_atom_type_scat_source
C C 0.0033 0.0016 'International Tables Vol C Tables 4.2.6.8 and 6.1.1.4'
O O 0.0106 0.0060 'International Tables Vol C Tables 4.2.6.8 and 6.1.1.4'
Mn Mn 0.3368 0.7283 'International Tables Vol C Tables 4.2.6.8 and 6.1.1.4'
H H 0.0000 0.0000 'International Tables Vol C Tables 4.2.6.8 and 6.1.1.4'

loop_
_geom_angle_atom_site_label_1
_geom_angle_atom_site_label_2
_geom_angle_atom_site_label_3
_geom_angle
_geom_angle_site_symmetry_1
_geom_angle_site_symmetry_3
_geom_angle_publ_flag
C1 Mn C3 125.90(6) . 7 ?
C1 Mn C3 125.90(6) . 2_655 ?
C3 Mn C3 94.67(12) 7 2_655 ?
C1 Mn C3 125.90(6) . . ?
C3 Mn C3 39.74(12) 7 . ?
C3 Mn C3 108.21(11) 2_655 . ?
C1 Mn C3 125.90(6) . 8_545 ?
C3 Mn C3 108.21(11) 7 8_545 ?
C3 Mn C3 39.74(12) 2_655 8_545 ?
C3 Mn C3 94.67(12) . 8_545 ?
C1 Mn C2 90.11(7) . 8_545 ?
C3 Mn C2 141.04(9) 7 8_545 ?
C3 Mn C2 70.39(10) 2_655 8_545 ?
C3 Mn C2 109.47(11) . 8_545 ?
C3 Mn C2 38.75(8) 8_545 8_545 ?
C1 Mn C2 90.11(7) . 7 ?
C3 Mn C2 38.75(8) 7 7 ?
C3 Mn C2 109.47(11) 2_655 7 ?
C3 Mn C2 70.39(10) . 7 ?
C3 Mn C2 141.04(9) 8_545 7 ?
C2 Mn C2 179.78(14) 8_545 7 ?
C1 Mn C2 90.11(7) . 2_655 ?
C3 Mn C2 109.47(11) 7 2_655 ?
C3 Mn C2 38.75(8) 2_655 2_655 ?
C3 Mn C2 141.04(9) . 2_655 ?
C3 Mn C2 70.39(10) 8_545 2_655 ?
C2 Mn C2 81.60(18) 8_545 2_655 ?
C2 Mn C2 98.40(18) 7 2_655 ?
C1 Mn C2 90.11(7) . . ?
C3 Mn C2 70.39(10) 7 . ?
C3 Mn C2 141.04(9) 2_655 . ?
C3 Mn C2 38.75(8) . . ?
C3 Mn C2 109.47(11) 8_545 . ?
C2 Mn C2 98.40(18) 8_545 . ?
C2 Mn C2 81.60(18) 7 . ?
C2 Mn C2 179.78(13) 2_655 . ?
O1 C1 Mn 180.0 . . ?
C2 C3 C3 119.82(14) . 7 ?
C2 C3 Mn 73.38(11) . . ?
C3 C3 Mn 70.13(6) 7 . ?
C2 C3 H3 121.0(16) . . ?
C3 C3 H3 118.2(16) 7 . ?
Mn C3 H3 118.7(17) . . ?
C3 C2 Mn 67.87(9) . . ?
C3 C2 H1 122(2) . . ?
Mn C2 H1 124(2) . . ?
C3 C2 H2 116.9(19) . . ?
Mn C2 H2 101.2(19) . . ?
H1 C2 H2 115(3) . . ?

loop_
_geom_bond_atom_site_label_1
_geom_bond_atom_site_label_2
_geom_bond_distance
_geom_bond_site_symmetry_2
_geom_bond_publ_flag
Mn C1 1.799(3) . ?
Mn C3 2.0771(15) 7 ?
Mn C3 2.0771(15) 2_655 ?
Mn C3 2.0771(15) . ?
Mn C3 2.0771(15) 8_545 ?
Mn C2 2.1486(19) 8_545 ?
Mn C2 2.1486(19) 7 ?
Mn C2 2.1486(19) 2_655 ?
Mn C2 2.1486(19) . ?
C1 O1 1.146(4) . ?
C3 C2 1.404(3) . ?
C3 C3 1.412(4) 7 ?
C3 H3 0.93(3) . ?
C2 H1 0.97(4) . ?
C2 H2 0.86(3) . ?

loop_
_geom_torsion_atom_site_label_1
_geom_torsion_atom_site_label_2
_geom_torsion_atom_site_label_3
_geom_torsion_atom_site_label_4
_geom_torsion
_geom_torsion_site_symmetry_1
_geom_torsion_site_symmetry_2
_geom_torsion_site_symmetry_3
_geom_torsion_site_symmetry_4
_geom_torsion_publ_flag
C3 Mn C1 O1 -70(100) 7 . . . ?
C3 Mn C1 O1 160(100) 2_655 . . . ?
C3 Mn C1 O1 -20(100) . . . . ?
C3 Mn C1 O1 110(100) 8_545 . . . ?
C2 Mn C1 O1 94(100) 8_545 . . . ?
C2 Mn C1 O1 -86(100) 7 . . . ?
C2 Mn C1 O1 176(100) 2_655 . . . ?
C2 Mn C1 O1 -4(100) . . . . ?
C1 Mn C3 C2 26.11(18) . . . . ?
C3 Mn C3 C2 131.28(15) 7 . . . ?
C3 Mn C3 C2 -153.89(18) 2_655 . . . ?
C3 Mn C3 C2 -115.63(17) 8_545 . . . ?
C2 Mn C3 C2 -78.9(2) 8_545 . . . ?
C2 Mn C3 C2 101.3(2) 7 . . . ?
C2 Mn C3 C2 -179.88(8) 2_655 . . . ?
C1 Mn C3 C3 -105.17(5) . . . 7 ?
C3 Mn C3 C3 74.83(5) 2_655 . . 7 ?
C3 Mn C3 C3 113.09(7) 8_545 . . 7 ?
C2 Mn C3 C3 149.86(9) 8_545 . . 7 ?
C2 Mn C3 C3 -29.96(10) 7 . . 7 ?
C2 Mn C3 C3 48.85(14) 2_655 . . 7 ?
C2 Mn C3 C3 -131.28(15) . . . 7 ?
C3 C3 C2 Mn 54.55(10) 7 . . . ?
C1 Mn C2 C3 -159.11(14) . . . . ?
C3 Mn C2 C3 -30.67(13) 7 . . . ?
C3 Mn C2 C3 41.7(3) 2_655 . . . ?
C3 Mn C2 C3 72.38(18) 8_545 . . . ?
C2 Mn C2 C3 110.76(14) 8_545 . . . ?
C2 Mn C2 C3 -69.02(17) 7 . . . ?
C2 Mn C2 C3 20.89(16) 2_655 . . . ?
